data_7040115
loop_
_publ_author_name
'Schmieder, P.'
'Denysenko, D.'
'Grzywa, M.'
'Magdysyuk, O.'
'Volkmer, D.'

_publ_section_title
;
 A structurally flexible triazolate-based metal-organic framework
 featuring coordinatively unsaturated copper(i) sites.
;
_journal_issue 35
_journal_name_full 'Dalton transactions (Cambridge, England : 2003)'
_journal_page_first 13853
_journal_page_last 13862
_journal_paper_doi 10.1039/c6dt02672a
_journal_volume 45
_journal_year 2016
_chemical_formula_moiety 'C22 H16 Cu2 N10, 4.96(CO)'
_chemical_formula_sum 'C26.96 H16 Cu2 N10 O4.96'
_chemical_formula_weight 687.09
_chemical_name_mineral 'CFA-8 * 5 CO'
_space_group_IT_number 15
_space_group_name_Hall '-C 2yc'
_space_group_name_H-M_alt 'C 1 2/c 1'
_symmetry_cell_setting monoclinic
_symmetry_space_group_name_Hall '-C 2yc'
_symmetry_space_group_name_H-M 'C 1 2/c 1'
_audit_update_record
;
2016-06-06 deposited with the CCDC.
2016-08-02 downloaded from the CCDC.
;
_cell_angle_alpha 90
_cell_angle_beta 93.251(20)
_cell_angle_gamma 90
_cell_formula_units_Z 8
_cell_length_a 30.8557(59)
_cell_length_b 18.8799(19)
_cell_length_c 10.8522(24)
_cell_volume 6312(2)
_computing_molecular_graphics Diamond
_computing_publication_material Word
_computing_structure_refinement 'Topas 4.2'
_computing_structure_solution 'Topas 4.2'
_diffrn_ambient_temperature 293(2)
_diffrn_measurement_device_type 'X-ray synchrotron, powder diffraction '
_diffrn_radiation_wavelength 0.207
_exptl_absorpt_coefficient_mu 0.065
_exptl_crystal_density_diffrn 1.446
_exptl_crystal_density_method 'not measured'
_exptl_crystal_description powder
_cod_data_source_file c6dt02672a2.cif
_cod_data_source_block CFA8
_cod_depositor_comments 'Adding full bibliography for 7040114--7040116.cif.'
_cod_original_cell_volume 6311.8(18)
_cod_original_sg_symbol_Hall '-C 2yc '
_cod_original_sg_symbol_H-M 'C 2/c'
_cod_original_formula_sum 'C22 H16 Cu2 N10 (CO)4.96'
_cod_database_code 7040115

loop_
_symmetry_equiv_pos_as_xyz
'-x, -y, -z'
'-x, y, -z+1/2'
'-x+1/2, -y+1/2, -z'
'-x+1/2, y+1/2, -z+1/2'
'x, -y, z+1/2'
'x, y, z'
'x+1/2, -y+1/2, z+1/2'
'x+1/2, y+1/2, z'

loop_
_atom_site_label
_atom_site_type_symbol
_atom_site_symmetry_multiplicity
_atom_site_fract_x
_atom_site_fract_y
_atom_site_fract_z
_atom_site_occupancy
_atom_site_B_iso_or_equiv
Cu1 Cu 8 0.43807 0.07735 0.52491 1 3.65295
Cu2 Cu 4 0.5 0.0432 0.25 1 3.060773
Cu3 Cu 4 0.5 0.14144 0.75 1 3.876781
N1 N 8 0.92312 0.50596 0.37644 1 2.368705
N2 N 8 0.94204 0.50308 0.26967 1 1.73705
N3 N 8 0.9187 0.46685 0.18434 1 2.289748
N4 N 8 0.78297 0.40637 0.4743 1 4.026799
N5 N 8 0.77529 0.36035 0.2256 1 3.316187
N6 N 8 0.64202 0.25065 0.29003 1 4.263669
N7 N 8 0.64965 0.28795 0.54039 1 3.00036
N8 N 8 0.51932 0.1018 0.39178 1 2.526619
N9 N 8 0.50243 0.09705 0.50442 1 2.123939
N10 N 8 0.52368 0.13561 0.58995 1 1.989712
C1 C 8 0.8847 0.46868 0.36293 1 2.605576
C2 C 8 0.88148 0.44362 0.23736 1 2.368705
C3 C 8 0.84608 0.40561 0.19058 1 2.842446
H3 H 8 0.84458 0.38814 0.1084 1 3.395144
C4 C 8 0.81239 0.39406 0.27033 1 3.00036
C5 C 8 0.81652 0.41807 0.39679 1 3.00036
C6 C 8 0.85175 0.45696 0.44561 1 3.23723
H6 H 8 0.85347 0.47426 0.52784 1 3.868885
C7 C 8 0.74852 0.37358 0.429 1 3.947842
C8 C 8 0.74269 0.35522 0.30042 1 3.079317
C9 C 8 0.7017 0.32177 0.24045 1 6.158633
C10 C 8 0.6719 0.29315 0.33667 1 3.474101
C11 C 8 0.67548 0.31333 0.46025 1 2.842446
C12 C 8 0.7106 0.36425 0.51261 1 4.105755
C13 C 8 0.69041 0.4345 0.54704 1 7.342986
H131 H 8 0.67585 0.45585 0.47362 1 10.975
H132 H 8 0.71333 0.46649 0.58021 1 10.975
H133 H 8 0.66927 0.42655 0.60959 1 10.975
C14 C 8 0.73115 0.32722 0.64268 1 10.10647
H141 H 8 0.70541 0.33693 0.69873 1 15.15971
H142 H 8 0.73766 0.28573 0.63042 1 15.15971
H143 H 8 0.75305 0.36372 0.67079 1 15.15971
C15 C 8 0.61765 0.24086 0.49845 1 2.684532
C16 C 8 0.61383 0.22178 0.36957 1 2.921403
C17 C 8 0.58142 0.17482 0.32522 1 3.00036
H17 H 8 0.57916 0.16107 0.24102 1 3.553058
C18 C 8 0.55336 0.1494 0.40705 1 2.526619
C19 C 8 0.55649 0.1685 0.53126 1 2.368705
C20 C 8 0.58844 0.21605 0.58121 1 2.605576
H20 H 8 0.58976 0.22999 0.66544 1 3.079317
C21 C 8 0.70433 0.28354 0.13597 1 13.02788
H211 H 8 0.71137 0.31505 0.06817 1 19.50234
H212 H 8 0.72718 0.24765 0.14822 1 19.50234
H213 H 8 0.67648 0.2602 0.11583 1 19.50234
C22 C 8 0.67622 0.39904 0.2003 1 7.500899
H221 H 8 0.64758 0.38869 0.1606 1 11.29083
H222 H 8 0.67284 0.42772 0.27436 1 11.29083
H223 H 8 0.69367 0.42517 0.14273 1 11.29083
CO1 N 8 0.5834(22) -0.7972(39) 0.9916(69) 2.00(12) 10
CO2 N 8 0.9288(25) 0.8733(45) -1.0276(82) 2.00(12) 10
CO3 N 8 -0.7389(25) 0.5714(34) -0.8672(80) 1.964(94) 10
CO4 N 8 0.0460(22) -0.8517(42) 0.5256(59) 2.00(10) 10
CO5 N 8 0.9547(26) -0.0079(40) -0.6636(85) 2.00(10) 10

loop_
_atom_type_symbol
_atom_type_description
_atom_type_scat_dispersion_real
_atom_type_scat_dispersion_imag
_atom_type_scat_source
C C 0.0033 0.0016 'International Tables Vol C Tables 4.2.6.8 and 6.1.1.4'
H H 0.0000 0.0000 'International Tables Vol C Tables 4.2.6.8 and 6.1.1.4'
N N 0.0061 0.0033 'International Tables Vol C Tables 4.2.6.8 and 6.1.1.4'
Cu Cu 0.3201 1.2651 'International Tables Vol C Tables 4.2.6.8 and 6.1.1.4'
O O 0.0106 0.0060 'International Tables Vol C Tables 4.2.6.8 and 6.1.1.4'
